data_2214807
loop_
_publ_author_name
'Silva, Luiz Everson da'
'Sousa Jr, Paulo Teixeira de'
'Dall'Oglio, Evandro Luiz'
'Foro, Sabine'

_publ_section_title 5-[(8-Hydroxyquinolin-2-ylamino)methylene]-2,2-dimethyl-1,3-dioxane-4,6-dione
_journal_coeditor_code NC2044
_journal_issue 8
_journal_name_full 'Acta Crystallographica Section E'
_journal_page_first o3439
_journal_page_last o3439
_journal_paper_doi 10.1107/S160053680703214X
_journal_volume 63
_journal_year 2007
_chemical_formula_iupac 'C16 H14 N2 O5'
_chemical_formula_moiety 'C16 H14 N2 O5'
_chemical_formula_sum 'C16 H14 N2 O5'
_chemical_formula_weight 314.29
_chemical_name_systematic
;
5-[(8-Hydroxyquinolin-2-ylamino)methylene]-2,2-dimethyl-1,3-dioxane-4,6-dione
;
_space_group_IT_number 2
_symmetry_cell_setting triclinic
_symmetry_space_group_name_Hall '-P 1'
_symmetry_space_group_name_H-M 'P -1'
_atom_sites_solution_hydrogens geom
_atom_sites_solution_primary direct
_atom_sites_solution_secondary difmap
_audit_creation_method SHELXL97
_cell_angle_alpha 77.310(10)
_cell_angle_beta 86.81(2)
_cell_angle_gamma 73.150(10)
_cell_formula_units_Z 2
_cell_length_a 7.445(2)
_cell_length_b 8.440(2)
_cell_length_c 12.906(3)
_cell_measurement_reflns_used 25
_cell_measurement_temperature 299(2)
_cell_measurement_theta_max 25.22
_cell_measurement_theta_min 5.59
_cell_volume 757.2(3)
_computing_cell_refinement 'CAD-4-PC Software'
_computing_data_collection 'CAD-4-PC Software (Enraf--Nonius, 1996)'
_computing_data_reduction 'REDU4 (Stoe & Cie, 1987)'
_computing_molecular_graphics 'PLATON (Spek, 2003)'
_computing_publication_material SHELXL97
_computing_structure_refinement 'SHELXL97 (Sheldrick, 1997)'
_computing_structure_solution 'SHELXS97 (Sheldrick, 1997)'
_diffrn_ambient_temperature 299(2)
_diffrn_measured_fraction_theta_full 1.000
_diffrn_measured_fraction_theta_max 1.000
_diffrn_measurement_device_type 'Enraf--Nonius CAD4'
_diffrn_measurement_method \w/2\q
_diffrn_radiation_monochromator graphite
_diffrn_radiation_source 'fine-focus sealed tube'
_diffrn_radiation_type CuK\a
_diffrn_radiation_wavelength 1.54180
_diffrn_reflns_av_R_equivalents 0.0531
_diffrn_reflns_av_sigmaI/netI 0.0539
_diffrn_reflns_limit_h_max 8
_diffrn_reflns_limit_h_min -8
_diffrn_reflns_limit_k_max 10
_diffrn_reflns_limit_k_min -10
_diffrn_reflns_limit_l_max 15
_diffrn_reflns_limit_l_min -15
_diffrn_reflns_number 5325
_diffrn_reflns_theta_full 66.93
_diffrn_reflns_theta_max 66.93
_diffrn_reflns_theta_min 3.51
_diffrn_standards_decay_% 1.0
_diffrn_standards_interval_time 120
_diffrn_standards_number 3
_exptl_absorpt_coefficient_mu 0.875
_exptl_absorpt_correction_T_max 0.7610
_exptl_absorpt_correction_T_min 0.6217
_exptl_absorpt_correction_type none
_exptl_crystal_colour colourless
_exptl_crystal_density_diffrn 1.379
_exptl_crystal_density_method 'not measured'
_exptl_crystal_description prism
_exptl_crystal_F_000 328
_exptl_crystal_size_max 0.60
_exptl_crystal_size_mid 0.40
_exptl_crystal_size_min 0.33
_refine_diff_density_max 0.268
_refine_diff_density_min -0.179
_refine_ls_extinction_coef 0.0292(18)
_refine_ls_extinction_expression Fc^*^=kFc[1+0.001xFc^2^\l^3^/sin(2\q)]^-1/4^
_refine_ls_extinction_method 'SHELXL97 (Sheldrick, 1997)'
_refine_ls_goodness_of_fit_ref 1.075
_refine_ls_hydrogen_treatment mixed
_refine_ls_matrix_type full
_refine_ls_number_parameters 233
_refine_ls_number_reflns 2704
_refine_ls_number_restraints 0
_refine_ls_restrained_S_all 1.075
_refine_ls_R_factor_all 0.0491
_refine_ls_R_factor_gt 0.0459
_refine_ls_shift/su_max 0.002
_refine_ls_shift/su_mean 0.000
_refine_ls_structure_factor_coef Fsqd
_refine_ls_weighting_details 'calc w = 1/[\s^2^(Fo^2^)+(0.0542P)^2^+0.1625P] where P=(Fo^2^+2Fc^2^)/3'
_refine_ls_weighting_scheme calc
_refine_ls_wR_factor_gt 0.1165
_refine_ls_wR_factor_ref 0.1195
_reflns_number_gt 2436
_reflns_number_total 2704
_reflns_threshold_expression I>2\s(I)
_cod_data_source_file nc2044.cif
_cod_data_source_block I
_cod_database_code 2214807
_cod_database_fobs_code 2214807

loop_
_symmetry_equiv_pos_as_xyz
'x, y, z'
'-x, -y, -z'

loop_
_atom_site_type_symbol
_atom_site_label
_atom_site_fract_x
_atom_site_fract_y
_atom_site_fract_z
_atom_site_U_iso_or_equiv
_atom_site_adp_type
_atom_site_calc_flag
_atom_site_refinement_flags
_atom_site_occupancy
C C1 0.87562(18) 0.18229(16) 1.03493(11) 0.0356(3) Uani d . 1
C C2 0.8419(2) 0.11498(19) 1.14199(12) 0.0433(4) Uani d . 1
H H2 0.742(3) 0.061(2) 1.1559(13) 0.052 Uiso d . 1
C C3 0.9522(2) 0.1279(2) 1.21805(12) 0.0465(4) Uani d . 1
H H3 0.936(3) 0.084(2) 1.2920(15) 0.056 Uiso d . 1
C C4 1.0967(2) 0.20732(18) 1.18985(11) 0.0415(3) Uani d . 1
C C5 1.2181(3) 0.2261(2) 1.26336(14) 0.0532(4) Uani d . 1
H H5 1.203(3) 0.191(2) 1.3366(16) 0.064 Uiso d . 1
C C6 1.3538(2) 0.3041(2) 1.22804(15) 0.0559(4) Uani d . 1
H H6 1.442(3) 0.319(2) 1.2787(16) 0.067 Uiso d . 1
C C7 1.3758(2) 0.3669(2) 1.11993(14) 0.0493(4) Uani d . 1
H H7 1.471(3) 0.422(2) 1.0951(14) 0.059 Uiso d . 1
C C8 1.26047(19) 0.34956(17) 1.04695(12) 0.0402(3) Uani d . 1
C C9 1.11806(18) 0.26817(16) 1.08037(11) 0.0358(3) Uani d . 1
C C10 0.7677(2) 0.23140(17) 0.85433(11) 0.0391(3) Uani d . 1
H H10 0.855(3) 0.281(2) 0.8346(13) 0.047 Uiso d . 1
C C11 0.65092(19) 0.22806(17) 0.77695(11) 0.0384(3) Uani d . 1
C C12 0.50124(19) 0.14834(17) 0.80186(10) 0.0367(3) Uani d . 1
C C13 0.3749(2) 0.2999(2) 0.62899(11) 0.0469(4) Uani d . 1
C C14 0.6902(2) 0.2936(2) 0.66727(12) 0.0484(4) Uani d . 1
C C15 0.2853(3) 0.2547(3) 0.54213(13) 0.0674(5) Uani d . 1
H H15A 0.2819 0.3378 0.4776 0.101 Uiso calc R 1
H H15B 0.1598 0.2525 0.5620 0.101 Uiso calc R 1
H H15C 0.3572 0.1452 0.5314 0.101 Uiso calc R 1
C C16 0.2690(3) 0.4675(2) 0.65367(14) 0.0610(5) Uani d . 1
H H16A 0.3288 0.4863 0.7120 0.091 Uiso calc R 1
H H16B 0.1424 0.4673 0.6724 0.091 Uiso calc R 1
H H16C 0.2679 0.5561 0.5924 0.091 Uiso calc R 1
N N1 1.00832(15) 0.25491(13) 1.00330(9) 0.0360(3) Uani d . 1
N N2 0.75720(16) 0.16946(14) 0.95745(9) 0.0384(3) Uani d . 1
H H2N 0.677(3) 0.116(2) 0.9798(13) 0.046 Uiso d . 1
O O1 0.38313(15) 0.16567(14) 0.72143(8) 0.0478(3) Uani d . 1
O O2 0.56184(16) 0.30024(16) 0.59423(8) 0.0546(3) Uani d . 1
O O3 1.27855(16) 0.41060(14) 0.94136(9) 0.0502(3) Uani d . 1
H H3O 1.205(3) 0.386(3) 0.9114(16) 0.060 Uiso d . 1
O O4 0.47832(15) 0.06465(13) 0.88781(8) 0.0445(3) Uani d . 1
O O5 0.82846(18) 0.3362(2) 0.63562(10) 0.0747(4) Uani d . 1

loop_
_atom_site_aniso_label
_atom_site_aniso_U_11
_atom_site_aniso_U_22
_atom_site_aniso_U_33
_atom_site_aniso_U_12
_atom_site_aniso_U_13
_atom_site_aniso_U_23
C1 0.0278(6) 0.0356(7) 0.0447(7) -0.0111(5) -0.0029(5) -0.0076(5)
C2 0.0353(7) 0.0496(8) 0.0488(8) -0.0221(6) -0.0007(6) -0.0043(6)
C3 0.0444(8) 0.0572(9) 0.0408(8) -0.0239(7) -0.0012(6) -0.0036(6)
C4 0.0354(7) 0.0445(7) 0.0471(8) -0.0145(6) -0.0034(6) -0.0096(6)
C5 0.0518(9) 0.0652(10) 0.0493(9) -0.0250(8) -0.0077(7) -0.0131(7)
C6 0.0468(9) 0.0632(10) 0.0678(11) -0.0230(8) -0.0127(8) -0.0217(8)
C7 0.0353(8) 0.0478(8) 0.0728(11) -0.0201(6) -0.0014(7) -0.0182(7)
C8 0.0305(7) 0.0364(7) 0.0559(8) -0.0117(5) 0.0026(6) -0.0120(6)
C9 0.0269(6) 0.0348(6) 0.0475(8) -0.0098(5) -0.0022(5) -0.0107(5)
C10 0.0305(7) 0.0401(7) 0.0481(8) -0.0147(6) -0.0007(6) -0.0060(6)
C11 0.0324(7) 0.0423(7) 0.0411(7) -0.0151(6) -0.0007(5) -0.0038(6)
C12 0.0361(7) 0.0406(7) 0.0359(7) -0.0157(5) -0.0030(5) -0.0061(5)
C13 0.0392(8) 0.0658(9) 0.0350(7) -0.0225(7) -0.0019(6) 0.0012(6)
C14 0.0371(8) 0.0610(9) 0.0463(8) -0.0198(7) 0.0024(6) -0.0028(7)
C15 0.0645(11) 0.1003(14) 0.0435(9) -0.0365(11) -0.0114(8) -0.0077(9)
C16 0.0528(10) 0.0647(10) 0.0560(10) -0.0123(8) -0.0026(8) 0.0017(8)
N1 0.0290(6) 0.0366(6) 0.0438(6) -0.0120(4) -0.0005(5) -0.0075(5)
N2 0.0311(6) 0.0424(6) 0.0447(7) -0.0175(5) -0.0040(5) -0.0055(5)
O1 0.0475(6) 0.0612(6) 0.0404(6) -0.0314(5) -0.0096(4) 0.0017(4)
O2 0.0433(6) 0.0845(8) 0.0362(6) -0.0261(6) 0.0033(4) -0.0037(5)
O3 0.0437(6) 0.0561(6) 0.0573(7) -0.0265(5) 0.0087(5) -0.0110(5)
O4 0.0484(6) 0.0523(6) 0.0381(5) -0.0292(5) -0.0038(4) 0.0008(4)
O5 0.0494(7) 0.1174(11) 0.0581(7) -0.0452(7) 0.0062(6) 0.0067(7)

loop_
_atom_type_symbol
_atom_type_description
_atom_type_scat_dispersion_real
_atom_type_scat_dispersion_imag
_atom_type_scat_source
C C 0.0181 0.0091 'International Tables Vol C Tables 4.2.6.8 and 6.1.1.4'
H H 0.0000 0.0000 'International Tables Vol C Tables 4.2.6.8 and 6.1.1.4'
N N 0.0311 0.0180 'International Tables Vol C Tables 4.2.6.8 and 6.1.1.4'
O O 0.0492 0.0322 'International Tables Vol C Tables 4.2.6.8 and 6.1.1.4'

loop_
_geom_angle_atom_site_label_1
_geom_angle_atom_site_label_2
_geom_angle_atom_site_label_3
_geom_angle
N1 C1 N2 118.34(12)
N1 C1 C2 124.55(13)
N2 C1 C2 117.11(12)
C3 C2 C1 118.21(13)
C3 C2 H2 124.4(10)
C1 C2 H2 117.4(10)
C2 C3 C4 120.36(14)
C2 C3 H3 122.0(12)
C4 C3 H3 117.7(12)
C5 C4 C9 119.49(14)
C5 C4 C3 124.25(14)
C9 C4 C3 116.25(13)
C6 C5 C4 119.78(16)
C6 C5 H5 119.4(14)
C4 C5 H5 120.7(14)
C5 C6 C7 121.53(15)
C5 C6 H6 121.2(12)
C7 C6 H6 117.3(12)
C8 C7 C6 119.85(15)
C8 C7 H7 118.6(11)
C6 C7 H7 121.6(11)
O3 C8 C7 120.85(14)
O3 C8 C9 118.76(13)
C7 C8 C9 120.38(14)
N1 C9 C4 123.75(12)
N1 C9 C8 117.29(12)
C4 C9 C8 118.96(13)
N2 C10 C11 125.99(14)
N2 C10 H10 116.6(11)
C11 C10 H10 117.4(11)
C10 C11 C12 121.53(13)
C10 C11 C14 118.32(13)
C12 C11 C14 119.95(13)
O4 C12 O1 118.43(12)
O4 C12 C11 124.72(13)
O1 C12 C11 116.81(11)
O2 C13 O1 109.88(12)
O2 C13 C16 110.65(14)
O1 C13 C16 110.18(12)
O2 C13 C15 106.47(13)
O1 C13 C15 106.14(14)
C16 C13 C15 113.36(15)
O5 C14 O2 118.07(14)
O5 C14 C11 125.82(15)
O2 C14 C11 116.05(13)
C13 C15 H15A 109.5
C13 C15 H15B 109.5
H15A C15 H15B 109.5
C13 C15 H15C 109.5
H15A C15 H15C 109.5
H15B C15 H15C 109.5
C13 C16 H16A 109.5
C13 C16 H16B 109.5
H16A C16 H16B 109.5
C13 C16 H16C 109.5
H16A C16 H16C 109.5
H16B C16 H16C 109.5
C1 N1 C9 116.85(12)
C10 N2 C1 124.05(13)
C10 N2 H2N 119.6(11)
C1 N2 H2N 116.4(12)
C12 O1 C13 118.49(11)
C14 O2 C13 118.71(11)
C8 O3 H3O 107.0(15)

loop_
_geom_bond_atom_site_label_1
_geom_bond_atom_site_label_2
_geom_bond_distance
C1 N1 1.3095(18)
C1 N2 1.4107(18)
C1 C2 1.412(2)
C2 C3 1.356(2)
C2 H2 0.97(2)
C3 C4 1.416(2)
C3 H3 0.959(18)
C4 C5 1.409(2)
C4 C9 1.410(2)
C5 C6 1.366(3)
C5 H5 0.94(2)
C6 C7 1.398(3)
C6 H6 1.00(2)
C7 C8 1.367(2)
C7 H7 0.96(2)
C8 O3 1.3608(19)
C8 C9 1.4224(19)
C9 N1 1.3644(18)
C10 N2 1.3255(19)
C10 C11 1.370(2)
C10 H10 0.867(19)
C11 C12 1.4483(19)
C11 C14 1.449(2)
C12 O4 1.2096(17)
C12 O1 1.3537(17)
C13 O2 1.4392(18)
C13 O1 1.4437(17)
C13 C16 1.499(2)
C13 C15 1.505(2)
C14 O5 1.208(2)
C14 O2 1.360(2)
C15 H15A 0.9600
C15 H15B 0.9600
C15 H15C 0.9600
C16 H16A 0.9600
C16 H16B 0.9600
C16 H16C 0.9600
N2 H2N 0.85(2)
O3 H3O 0.79(2)

loop_
_geom_hbond_atom_site_label_D
_geom_hbond_atom_site_label_H
_geom_hbond_atom_site_label_A
_geom_hbond_site_symmetry_A
_geom_hbond_distance_DH
_geom_hbond_distance_HA
_geom_hbond_distance_DA
_geom_hbond_angle_DHA
N2 H2N O4 . 0.85(2) 2.140(19) 2.7428(17) 127.6(14)
N2 H2N O4 2_657 0.85(2) 2.498(18) 3.2943(17) 156.2(15)
O3 H3O N1 . 0.79(2) 2.22(2) 2.7028(16) 120.0(18)
C2 H2 O1 2_657 0.97(2) 2.564(19) 3.4151(19) 146.6(14)
C2 H2 O4 2_657 0.97(2) 2.35(2) 3.2533(19) 155.4(14)

loop_
_geom_torsion_atom_site_label_1
_geom_torsion_atom_site_label_2
_geom_torsion_atom_site_label_3
_geom_torsion_atom_site_label_4
_geom_torsion
N1 C1 C2 C3 1.0(2)
N2 C1 C2 C3 -179.08(13)
C1 C2 C3 C4 0.1(2)
C2 C3 C4 C5 -179.85(15)
C2 C3 C4 C9 -0.7(2)
C9 C4 C5 C6 0.6(2)
C3 C4 C5 C6 179.72(16)
C4 C5 C6 C7 0.2(3)
C5 C6 C7 C8 -0.5(3)
C6 C7 C8 O3 179.61(13)
C6 C7 C8 C9 0.1(2)
C5 C4 C9 N1 179.58(13)
C3 C4 C9 N1 0.4(2)
C5 C4 C9 C8 -0.9(2)
C3 C4 C9 C8 179.84(12)
O3 C8 C9 N1 0.60(18)
C7 C8 C9 N1 -179.88(12)
O3 C8 C9 C4 -178.92(11)
C7 C8 C9 C4 0.6(2)
N2 C10 C11 C12 -1.8(2)
N2 C10 C11 C14 -176.57(13)
C10 C11 C12 O4 -8.1(2)
C14 C11 C12 O4 166.58(13)
C10 C11 C12 O1 174.03(12)
C14 C11 C12 O1 -11.3(2)
C10 C11 C14 O5 8.0(3)
C12 C11 C14 O5 -166.78(17)
C10 C11 C14 O2 -174.86(13)
C12 C11 C14 O2 10.3(2)
N2 C1 N1 C9 178.78(10)
C2 C1 N1 C9 -1.3(2)
C4 C9 N1 C1 0.58(19)
C8 C9 N1 C1 -178.91(11)
C11 C10 N2 C1 -177.11(13)
N1 C1 N2 C10 -2.3(2)
C2 C1 N2 C10 177.76(12)
O4 C12 O1 C13 163.07(13)
C11 C12 O1 C13 -18.90(18)
O2 C13 O1 C12 47.43(17)
C16 C13 O1 C12 -74.74(17)
C15 C13 O1 C12 162.17(13)
O5 C14 O2 C13 -161.71(16)
C11 C14 O2 C13 21.0(2)
O1 C13 O2 C14 -48.65(18)
C16 C13 O2 C14 73.23(17)
C15 C13 O2 C14 -163.18(14)

loop_
_cod_related_entry_id
_cod_related_entry_database
_cod_related_entry_code
1 ChemSpider 21123802
